data_7226141
loop_
_publ_author_name
'Eeda, Koti Reddy'
'Chandran, Remya'
'Sajith, Ayyiliath M.'
'V, Dileep K'
'Sadasivan, C.'
'Shaik, Anwar'

_publ_section_title
;
 Functionalised dihydroazo pyrimidine derivatives from
 Morita-Baylis-Hillman Acetates: Synthesis and studies against
 Acetylcholinesterase inhibitors.
;
_journal_name_full 'RSC Adv.'
_journal_paper_doi 10.1039/C6RA12507G
_journal_year 2016
_chemical_formula_moiety 'C15 H16 N4 O3'
_chemical_formula_sum 'C15 H16 N4 O3'
_chemical_formula_weight 300.32
_chemical_name_systematic NEW
_space_group_crystal_system triclinic
_space_group_IT_number 2
_space_group_name_Hall '-P 1'
_space_group_name_H-M_alt 'P -1'
_symmetry_space_group_name_Hall '-P 1'
_symmetry_space_group_name_H-M 'P -1'
_atom_sites_solution_hydrogens geom
_atom_sites_solution_primary direct
_audit_creation_date 2016-01-02
_audit_creation_method
;
Olex2 1.2
(compiled 2015.01.26 svn.r3150 for OlexSys, GUI svn.r4998)
;
_audit_update_record
;
2016-05-02 deposited with the CCDC.
2016-08-03 downloaded from the CCDC.
;
_cell_angle_alpha 82.835(8)
_cell_angle_beta 83.414(8)
_cell_angle_gamma 81.361(9)
_cell_formula_units_Z 2
_cell_length_a 7.5410(8)
_cell_length_b 7.7485(8)
_cell_length_c 13.2889(12)
_cell_measurement_reflns_used 2589
_cell_measurement_temperature 100(2)
_cell_measurement_theta_max 25.0350
_cell_measurement_theta_min 3.2320
_cell_volume 758.03(13)
_computing_cell_refinement 'CrysAlisPro 1.171.38.41 (Rigaku OD, 2015)'
_computing_data_collection 'CrysAlisPro 1.171.38.41 (Rigaku OD, 2015)'
_computing_data_reduction 'CrysAlisPro 1.171.38.41 (Rigaku OD, 2015)'
_computing_molecular_graphics 'Olex2 (Dolomanov et al., 2009)'
_computing_publication_material 'Olex2 (Dolomanov et al., 2009)'
_computing_structure_refinement 'ShelXL (Sheldrick, 2008)'
_computing_structure_solution 'ShelXT (Sheldrick, 2015)'
_diffrn_ambient_temperature 100(2)
_diffrn_detector 'CCD plate'
_diffrn_detector_area_resol_mean 8.0419
_diffrn_detector_type Eos
_diffrn_measured_fraction_theta_full 1.000
_diffrn_measured_fraction_theta_max 1.000
_diffrn_measurement_details
;
List of Runs (angles in degrees, time in seconds):

  1  \w     47.00  83.00   1.00   12.50    --   26.06  57.00 -60.00   36
  2  \w     -1.00  94.00   1.00   12.50    --   26.06  77.00-120.00   95
  3  \w     67.00  98.00   1.00   12.50    --   26.06 179.00 -90.00   31
  4  \w    -89.00  22.00   1.00   12.50    --  -21.68   0.00 -90.00  111
  5  \w    -20.00  65.00   1.00   12.50    --   26.06 -99.00 120.00   85
  6  \w     13.00  65.00   1.00   12.50    --   26.06 -99.00   0.00   52
;
_diffrn_measurement_device 'four-circle diffractometer'
_diffrn_measurement_device_type 'Xcalibur, Eos, Nova'
_diffrn_measurement_method '\w scans'
_diffrn_orient_matrix_type 'CrysAlisPro convention (1999,Acta A55,543-557)'
_diffrn_orient_matrix_UB_11 0.0068471000
_diffrn_orient_matrix_UB_12 0.0330796000
_diffrn_orient_matrix_UB_13 0.0466200000
_diffrn_orient_matrix_UB_21 0.0598421000
_diffrn_orient_matrix_UB_22 0.0571737000
_diffrn_orient_matrix_UB_23 -0.0256357000
_diffrn_orient_matrix_UB_31 -0.0742354000
_diffrn_orient_matrix_UB_32 0.0656802000
_diffrn_orient_matrix_UB_33 -0.0095557000
_diffrn_radiation_monochromator mirror
_diffrn_radiation_probe x-ray
_diffrn_radiation_type MoK\a
_diffrn_radiation_wavelength 0.71073
_diffrn_reflns_av_R_equivalents 0.0429
_diffrn_reflns_av_unetI/netI 0.0504
_diffrn_reflns_Laue_measured_fraction_full 1.000
_diffrn_reflns_Laue_measured_fraction_max 1.000
_diffrn_reflns_limit_h_max 8
_diffrn_reflns_limit_h_min -8
_diffrn_reflns_limit_k_max 9
_diffrn_reflns_limit_k_min -9
_diffrn_reflns_limit_l_max 15
_diffrn_reflns_limit_l_min -15
_diffrn_reflns_number 5343
_diffrn_reflns_point_group_measured_fraction_full 1.000
_diffrn_reflns_point_group_measured_fraction_max 1.000
_diffrn_reflns_theta_full 24.996
_diffrn_reflns_theta_max 24.996
_diffrn_reflns_theta_min 2.675
_diffrn_source 'micro-focus sealed X-ray tube'
_diffrn_source_type 'Mova (Mo) X-ray Source'
_exptl_absorpt_coefficient_mu 0.095
_exptl_absorpt_correction_T_max 1.00000
_exptl_absorpt_correction_T_min 0.55304
_exptl_absorpt_correction_type multi-scan
_exptl_absorpt_process_details
;
CrysAlisPro 1.171.38.41 (Rigaku Oxford Diffraction, 2015)
Empirical absorption correction using spherical harmonics,
 implemented in SCALE3 ABSPACK scaling algorithm.
;
_exptl_crystal_colour 'clear yellowish yellow'
_exptl_crystal_colour_lustre clear
_exptl_crystal_colour_modifier yellowish
_exptl_crystal_colour_primary yellow
_exptl_crystal_density_diffrn 1.316
_exptl_crystal_description block
_exptl_crystal_F_000 316
_exptl_crystal_size_max 0.26
_exptl_crystal_size_mid 0.25
_exptl_crystal_size_min 0.24
_refine_diff_density_max 0.202
_refine_diff_density_min -0.221
_refine_diff_density_rms 0.045
_refine_ls_extinction_method none
_refine_ls_goodness_of_fit_ref 1.083
_refine_ls_hydrogen_treatment constr
_refine_ls_matrix_type full
_refine_ls_number_parameters 201
_refine_ls_number_reflns 2664
_refine_ls_number_restraints 0
_refine_ls_restrained_S_all 1.083
_refine_ls_R_factor_all 0.0718
_refine_ls_R_factor_gt 0.0563
_refine_ls_shift/su_max 0.000
_refine_ls_shift/su_mean 0.000
_refine_ls_structure_factor_coef Fsqd
_refine_ls_weighting_details 'w=1/[\s^2^(Fo^2^)+(0.0859P)^2^+0.0076P] where P=(Fo^2^+2Fc^2^)/3'
_refine_ls_weighting_scheme calc
_refine_ls_wR_factor_gt 0.1510
_refine_ls_wR_factor_ref 0.1709
_reflns_Friedel_coverage 0.000
_reflns_number_gt 1944
_reflns_number_total 2664
_reflns_threshold_expression 'I > 2\s(I)'
_cod_data_source_file c6ra12507g2.cif
_cod_data_source_block red
_cod_database_code 7226141
_shelx_space_group_comment
;
The symmetry employed for this shelxl refinement is uniquely defined
by the following loop, which should always be used as a source of
symmetry information in preference to the above space-group names.
They are only intended as comments.
;
_reflns_odcompleteness_completeness 60.14
_reflns_odcompleteness_iscentric 1
_reflns_odcompleteness_theta 29.97
_olex2_refinement_description
;
1. Fixed Uiso
 At 1.2 times of:
  All C(H) groups, All C(H,H) groups, All N(H) groups
 At 1.5 times of:
  All C(H,H,H) groups
2.a Ternary CH refined with riding coordinates:
 C6C(H6C)
2.b Secondary CH2 refined with riding coordinates:
 C2C(H2CA,H2CB)
2.c Aromatic/amide H refined with riding coordinates:
 N4N(H4N), C13C(H13C), C5C(H5C), C8C(H8C), C12C(H12C), C9C(H9C), C14C(H14C)
2.d Idealised Me refined as rotating group:
 C11C(H11A,H11B,H11C), C1C(H1CA,H1CB,H1CC)
;
_shelx_shelxl_version_number 2014/7
_olex2_submission_special_instructions 'No special instructions were received'
_oxdiff_exptl_absorpt_empirical_details
;
Empirical correction (ABSPACK) includes:
- Absorption correction using spherical harmonics
- Frame scaling
- Detector area scaling
;
_oxdiff_exptl_absorpt_empirical_full_max 1.568
_oxdiff_exptl_absorpt_empirical_full_min 0.775

loop_
_space_group_symop_operation_xyz
'x, y, z'
'-x, -y, -z'

loop_
_atom_site_label
_atom_site_type_symbol
_atom_site_fract_x
_atom_site_fract_y
_atom_site_fract_z
_atom_site_U_iso_or_equiv
_atom_site_adp_type
_atom_site_occupancy
_atom_site_site_symmetry_order
_atom_site_calc_flag
_atom_site_refinement_flags_posn
O1O O 0.7055(2) -0.06879(19) 0.53592(12) 0.0682(5) Uani 1 1 d .
O3O O 0.3700(2) 0.7994(2) 0.86502(11) 0.0673(5) Uani 1 1 d .
N1N N 0.9697(2) 0.5120(2) 0.75111(12) 0.0484(4) Uani 1 1 d .
O2O O 0.5024(2) 0.7225(2) 1.00970(12) 0.0782(6) Uani 1 1 d .
N4N N 0.8065(2) 0.5715(3) 0.90656(13) 0.0616(5) Uani 1 1 d .
H4N H 0.7998 0.5673 0.9718 0.074 Uiso 1 1 calc R
N3N N 1.1212(2) 0.4500(3) 0.88523(13) 0.0613(5) Uani 1 1 d .
N2N N 1.1422(2) 0.4478(2) 0.71334(13) 0.0579(5) Uani 1 1 d .
C7C C 0.7812(3) 0.3917(2) 0.64461(14) 0.0437(5) Uani 1 1 d .
C4C C 0.6594(3) 0.6405(3) 0.85370(15) 0.0494(5) Uani 1 1 d .
C13C C 0.7351(3) 0.2475(3) 0.70899(15) 0.0497(5) Uani 1 1 d .
H13C H 0.7212 0.2520 0.7791 0.060 Uiso 1 1 calc R
C15C C 0.9617(3) 0.5108(3) 0.85194(15) 0.0502(5) Uani 1 1 d .
C10C C 0.7304(3) 0.0879(3) 0.56603(16) 0.0508(5) Uani 1 1 d .
C6C C 0.8182(3) 0.5548(3) 0.68731(15) 0.0480(5) Uani 1 1 d .
H6C H 0.8487 0.6422 0.6306 0.058 Uiso 1 1 calc R
C5C C 0.6607(3) 0.6352(3) 0.75442(15) 0.0491(5) Uani 1 1 d .
H5C H 0.5571 0.6847 0.7240 0.059 Uiso 1 1 calc R
C8C C 0.7965(3) 0.3837(3) 0.54096(15) 0.0538(5) Uani 1 1 d .
H8C H 0.8252 0.4807 0.4969 0.065 Uiso 1 1 calc R
C3C C 0.5042(3) 0.7228(3) 0.91887(16) 0.0558(6) Uani 1 1 d .
C12C C 0.7096(3) 0.0975(3) 0.67036(16) 0.0566(6) Uani 1 1 d .
H12C H 0.6781 0.0016 0.7145 0.068 Uiso 1 1 calc R
C9C C 0.7695(3) 0.2323(3) 0.50095(16) 0.0558(6) Uani 1 1 d .
H9C H 0.7780 0.2293 0.4308 0.067 Uiso 1 1 calc R
C14C C 1.2242(3) 0.4155(3) 0.79708(16) 0.0626(6) Uani 1 1 d .
H14C H 1.3460 0.3714 0.7962 0.075 Uiso 1 1 calc R
C11C C 0.7379(4) -0.0882(3) 0.42972(19) 0.0757(8) Uani 1 1 d .
H11A H 0.6577 -0.0014 0.3928 0.114 Uiso 1 1 calc GR
H11B H 0.7175 -0.2033 0.4186 0.114 Uiso 1 1 calc GR
H11C H 0.8604 -0.0727 0.4063 0.114 Uiso 1 1 calc GR
C2C C 0.2111(3) 0.8841(4) 0.92084(18) 0.0776(8) Uani 1 1 d .
H2CA H 0.2423 0.9770 0.9553 0.093 Uiso 1 1 calc R
H2CB H 0.1594 0.7996 0.9715 0.093 Uiso 1 1 calc R
C1C C 0.0801(4) 0.9579(4) 0.8460(2) 0.0933(10) Uani 1 1 d .
H1CA H 0.1292 1.0476 0.7993 0.140 Uiso 1 1 calc GR
H1CB H -0.0303 1.0076 0.8813 0.140 Uiso 1 1 calc GR
H1CC H 0.0568 0.8662 0.8090 0.140 Uiso 1 1 calc GR

loop_
_atom_site_aniso_label
_atom_site_aniso_U_11
_atom_site_aniso_U_22
_atom_site_aniso_U_33
_atom_site_aniso_U_23
_atom_site_aniso_U_13
_atom_site_aniso_U_12
O1O 0.0881(12) 0.0584(10) 0.0638(10) -0.0238(8) -0.0147(8) -0.0091(8)
O3O 0.0609(10) 0.0818(11) 0.0541(9) -0.0170(8) -0.0035(8) 0.0125(8)
N1N 0.0478(10) 0.0621(10) 0.0375(9) -0.0126(8) -0.0005(7) -0.0115(8)
O2O 0.0717(11) 0.1104(14) 0.0478(10) -0.0211(9) -0.0014(8) 0.0093(10)
N4N 0.0526(11) 0.0965(14) 0.0344(9) -0.0145(9) -0.0028(8) -0.0013(10)
N3N 0.0517(11) 0.0904(14) 0.0433(10) -0.0182(9) -0.0042(8) -0.0063(10)
N2N 0.0531(11) 0.0782(13) 0.0443(10) -0.0177(9) 0.0012(8) -0.0102(9)
C7C 0.0456(11) 0.0509(11) 0.0356(10) -0.0086(9) -0.0060(8) -0.0055(9)
C4C 0.0530(12) 0.0536(12) 0.0426(11) -0.0083(9) -0.0051(9) -0.0077(9)
C13C 0.0595(13) 0.0547(12) 0.0351(10) -0.0052(9) -0.0071(9) -0.0061(10)
C15C 0.0538(12) 0.0621(13) 0.0374(11) -0.0115(9) -0.0044(9) -0.0124(10)
C10C 0.0514(12) 0.0524(12) 0.0501(12) -0.0147(10) -0.0083(9) -0.0023(10)
C6C 0.0564(12) 0.0533(12) 0.0354(10) -0.0061(9) -0.0063(9) -0.0090(9)
C5C 0.0547(12) 0.0489(11) 0.0448(11) -0.0081(9) -0.0077(9) -0.0055(9)
C8C 0.0667(13) 0.0571(12) 0.0394(11) -0.0034(9) -0.0021(9) -0.0176(10)
C3C 0.0596(13) 0.0601(13) 0.0476(13) -0.0117(10) -0.0025(10) -0.0055(11)
C12C 0.0731(15) 0.0495(12) 0.0480(12) -0.0021(9) -0.0092(10) -0.0116(10)
C9C 0.0621(13) 0.0710(14) 0.0387(11) -0.0163(10) -0.0050(9) -0.0143(11)
C14C 0.0504(13) 0.0873(16) 0.0530(14) -0.0236(12) -0.0015(10) -0.0089(11)
C11C 0.0846(18) 0.0775(17) 0.0704(17) -0.0356(14) -0.0169(14) 0.0013(14)
C2C 0.0727(17) 0.0899(19) 0.0617(16) -0.0207(14) 0.0053(13) 0.0180(14)
C1C 0.080(2) 0.101(2) 0.088(2) -0.0128(17) -0.0027(16) 0.0223(17)

loop_
_atom_type_symbol
_atom_type_description
_atom_type_scat_dispersion_real
_atom_type_scat_dispersion_imag
_atom_type_scat_source
C C 0.0033 0.0016 'International Tables Vol C Tables 4.2.6.8 and 6.1.1.4'
H H 0.0000 0.0000 'International Tables Vol C Tables 4.2.6.8 and 6.1.1.4'
N N 0.0061 0.0033 'International Tables Vol C Tables 4.2.6.8 and 6.1.1.4'
O O 0.0106 0.0060 'International Tables Vol C Tables 4.2.6.8 and 6.1.1.4'

loop_
_geom_angle_atom_site_label_1
_geom_angle_atom_site_label_2
_geom_angle_atom_site_label_3
_geom_angle
C10C O1O C11C 117.45(19)
C3C O3O C2C 116.96(17)
N2N N1N C6C 122.83(15)
C15C N1N N2N 109.74(16)
C15C N1N C6C 127.10(17)
C4C N4N H4N 121.1
C15C N4N H4N 121.1
C15C N4N C4C 117.80(17)
C15C N3N C14C 101.83(18)
C14C N2N N1N 101.20(16)
C13C C7C C6C 120.74(17)
C8C C7C C13C 118.66(18)
C8C C7C C6C 120.59(18)
N4N C4C C3C 113.40(17)
C5C C4C N4N 122.47(19)
C5C C4C C3C 124.1(2)
C7C C13C H13C 119.7
C12C C13C C7C 120.64(19)
C12C C13C H13C 119.7
N1N C15C N4N 120.89(18)
N3N C15C N1N 110.84(17)
N3N C15C N4N 128.24(18)
O1O C10C C12C 115.7(2)
O1O C10C C9C 124.77(19)
C9C C10C C12C 119.50(18)
N1N C6C C7C 110.77(15)
N1N C6C H6C 109.0
N1N C6C C5C 105.96(15)
C7C C6C H6C 109.0
C5C C6C C7C 113.11(16)
C5C C6C H6C 109.0
C4C C5C C6C 124.61(19)
C4C C5C H5C 117.7
C6C C5C H5C 117.7
C7C C8C H8C 119.4
C7C C8C C9C 121.1(2)
C9C C8C H8C 119.4
O3O C3C C4C 112.15(18)
O2O C3C O3O 124.2(2)
O2O C3C C4C 123.6(2)
C13C C12C C10C 120.5(2)
C13C C12C H12C 119.7
C10C C12C H12C 119.7
C10C C9C C8C 119.47(19)
C10C C9C H9C 120.3
C8C C9C H9C 120.3
N3N C14C H14C 121.8
N2N C14C N3N 116.4(2)
N2N C14C H14C 121.8
O1O C11C H11A 109.5
O1O C11C H11B 109.5
O1O C11C H11C 109.5
H11A C11C H11B 109.5
H11A C11C H11C 109.5
H11B C11C H11C 109.5
O3O C2C H2CA 110.2
O3O C2C H2CB 110.2
O3O C2C C1C 107.44(19)
H2CA C2C H2CB 108.5
C1C C2C H2CA 110.2
C1C C2C H2CB 110.2
C2C C1C H1CA 109.5
C2C C1C H1CB 109.5
C2C C1C H1CC 109.5
H1CA C1C H1CB 109.5
H1CA C1C H1CC 109.5
H1CB C1C H1CC 109.5

loop_
_geom_bond_atom_site_label_1
_geom_bond_atom_site_label_2
_geom_bond_distance
O1O C10C 1.370(2)
O1O C11C 1.427(3)
O3O C3C 1.330(3)
O3O C2C 1.448(2)
N1N N2N 1.382(2)
N1N C15C 1.333(2)
N1N C6C 1.474(3)
O2O C3C 1.205(2)
N4N H4N 0.8600
N4N C4C 1.385(3)
N4N C15C 1.357(2)
N3N C15C 1.328(3)
N3N C14C 1.362(3)
N2N C14C 1.314(3)
C7C C13C 1.383(3)
C7C C6C 1.522(3)
C7C C8C 1.377(3)
C4C C5C 1.324(3)
C4C C3C 1.486(3)
C13C H13C 0.9300
C13C C12C 1.375(3)
C10C C12C 1.387(3)
C10C C9C 1.373(3)
C6C H6C 0.9800
C6C C5C 1.506(3)
C5C H5C 0.9300
C8C H8C 0.9300
C8C C9C 1.397(3)
C12C H12C 0.9300
C9C H9C 0.9300
C14C H14C 0.9300
C11C H11A 0.9600
C11C H11B 0.9600
C11C H11C 0.9600
C2C H2CA 0.9700
C2C H2CB 0.9700
C2C C1C 1.485(3)
C1C H1CA 0.9600
C1C H1CB 0.9600
C1C H1CC 0.9600

loop_
_geom_torsion_atom_site_label_1
_geom_torsion_atom_site_label_2
_geom_torsion_atom_site_label_3
_geom_torsion_atom_site_label_4
_geom_torsion
O1O C10C C12C C13C 178.68(18)
O1O C10C C9C C8C -178.4(2)
N1N N2N C14C N3N 0.9(3)
N1N C6C C5C C4C -8.4(3)
N4N C4C C5C C6C 0.3(3)
N4N C4C C3C O3O 175.29(19)
N4N C4C C3C O2O -3.4(3)
N2N N1N C15C N4N 178.55(19)
N2N N1N C15C N3N 0.5(3)
N2N N1N C6C C7C 62.1(2)
N2N N1N C6C C5C -174.90(17)
C7C C13C C12C C10C 0.3(3)
C7C C6C C5C C4C 113.2(2)
C7C C8C C9C C10C -1.2(3)
C4C N4N C15C N1N -2.3(3)
C4C N4N C15C N3N 175.3(2)
C13C C7C C6C N1N 60.0(2)
C13C C7C C6C C5C -58.8(2)
C13C C7C C8C C9C -1.2(3)
C15C N1N N2N C14C -0.8(2)
C15C N1N C6C C7C -110.7(2)
C15C N1N C6C C5C 12.3(3)
C15C N4N C4C C5C 5.9(3)
C15C N4N C4C C3C -172.95(18)
C15C N3N C14C N2N -0.6(3)
C6C N1N N2N C14C -174.70(19)
C6C N1N C15C N4N -7.9(3)
C6C N1N C15C N3N 174.05(19)
C6C C7C C13C C12C -177.10(18)
C6C C7C C8C C9C 177.57(18)
C5C C4C C3C O3O -3.5(3)
C5C C4C C3C O2O 177.8(2)
C8C C7C C13C C12C 1.7(3)
C8C C7C C6C N1N -118.7(2)
C8C C7C C6C C5C 122.5(2)
C3C O3O C2C C1C -179.4(2)
C3C C4C C5C C6C 179.01(19)
C12C C10C C9C C8C 3.1(3)
C9C C10C C12C C13C -2.7(3)
C14C N3N C15C N1N 0.1(2)
C14C N3N C15C N4N -177.8(2)
C11C O1O C10C C12C -175.76(17)
C11C O1O C10C C9C 5.7(3)
C2C O3O C3C O2O -1.4(4)
C2C O3O C3C C4C 179.98(19)
